data_7221707
loop_
_publ_author_name
'Gong, Shuling'
'Guo, Rong'
'Wang, Wei'
'Yang, Weiping'
'Chen, Yuanyin'

_publ_section_title
;
 Exocyclic self-assembly behaviors of carboxylic acid and lariat ether
 macrocyclic hosts: regulation by pendent arm
;
_journal_name_full 'RSC Adv.'
_journal_paper_doi 10.1039/C5RA09521B
_journal_year 2015
_chemical_absolute_configuration unk
_chemical_formula_sum 'C34 H51 N O14'
_chemical_formula_weight 697.76
_chemical_name_systematic
; 
 ? 
;
_space_group_IT_number 19
_symmetry_cell_setting orthorhombic
_symmetry_space_group_name_Hall 'P 2ac 2ab'
_symmetry_space_group_name_H-M 'P 21 21 21'
_atom_sites_solution_hydrogens geom
_atom_sites_solution_primary direct
_atom_sites_solution_secondary difmap
_audit_creation_method SHELXL-97
_audit_update_record
;
2015-04-20 deposited with the CCDC.
2015-07-31 downloaded from the CCDC.
;
_cell_angle_alpha 90.00
_cell_angle_beta 90.00
_cell_angle_gamma 90.00
_cell_formula_units_Z 8
_cell_length_a 15.4985(8)
_cell_length_b 18.7452(11)
_cell_length_c 25.1312(15)
_cell_measurement_reflns_used 5034
_cell_measurement_temperature 173(2)
_cell_measurement_theta_max 21.73
_cell_measurement_theta_min 3.01
_cell_volume 7301.2(7)
_computing_structure_refinement 'SHELXL-97 (Sheldrick, 2008)'
_computing_structure_solution 'SHELXS-97 (Sheldrick, 2008)'
_diffrn_ambient_temperature 173(2)
_diffrn_measured_fraction_theta_full 0.987
_diffrn_measured_fraction_theta_max 0.987
_diffrn_measurement_device_type 'PHOTON100 CMOS detector'
_diffrn_measurement_method 'omega scan'
_diffrn_radiation_monochromator 'TRIUMPH curved crystal monochromator'
_diffrn_radiation_source 'fine-focus sealed tube'
_diffrn_radiation_type MoK\a
_diffrn_radiation_wavelength 0.71073
_diffrn_reflns_av_R_equivalents 0.0920
_diffrn_reflns_av_sigmaI/netI 0.0731
_diffrn_reflns_limit_h_max 19
_diffrn_reflns_limit_h_min -15
_diffrn_reflns_limit_k_max 23
_diffrn_reflns_limit_k_min -21
_diffrn_reflns_limit_l_max 30
_diffrn_reflns_limit_l_min -30
_diffrn_reflns_number 33278
_diffrn_reflns_theta_full 26.00
_diffrn_reflns_theta_max 26.00
_diffrn_reflns_theta_min 3.01
_exptl_absorpt_coefficient_mu 0.098
_exptl_absorpt_correction_T_max 0.7452
_exptl_absorpt_correction_T_min 0.6615
_exptl_absorpt_correction_type multi-scan
_exptl_absorpt_process_details 'SADABS (Bruker, 2013)'
_exptl_crystal_density_diffrn 1.270
_exptl_crystal_density_method 'not measured'
_exptl_crystal_description block
_exptl_crystal_F_000 2992
_exptl_crystal_size_max 0.27
_exptl_crystal_size_mid 0.26
_exptl_crystal_size_min 0.23
_refine_diff_density_max 0.297
_refine_diff_density_min -0.269
_refine_diff_density_rms 0.052
_refine_ls_abs_structure_details 'Flack H D (1983), Acta Cryst. A39, 876-881'
_refine_ls_extinction_method none
_refine_ls_goodness_of_fit_ref 1.074
_refine_ls_hydrogen_treatment mixed
_refine_ls_matrix_type full
_refine_ls_number_parameters 941
_refine_ls_number_reflns 7735
_refine_ls_number_restraints 48
_refine_ls_restrained_S_all 1.071
_refine_ls_R_factor_all 0.1388
_refine_ls_R_factor_gt 0.0569
_refine_ls_shift/su_max 0.002
_refine_ls_shift/su_mean 0.000
_refine_ls_structure_factor_coef Fsqd
_refine_ls_weighting_details 'calc w=1/[\s^2^(Fo^2^)+(0.0827P)^2^+0.0000P] where P=(Fo^2^+2Fc^2^)/3'
_refine_ls_weighting_scheme calc
_refine_ls_wR_factor_gt 0.1307
_refine_ls_wR_factor_ref 0.1702
_reflns_number_gt 4365
_reflns_number_total 7735
_reflns_threshold_expression >2sigma(I)
_cod_data_source_file c5ra09521b2.cif
_cod_data_source_block DBA18C6-6
_cod_depositor_comments
;
The following automatic conversions were performed:

'_symmetry_cell_setting' value 'Orthorhombic' changed to
'orthorhombic' according to
/usr/data/users/saulius/crontab/automatic-downloads/rss-feeds/RSC/lib/dictionaries/cif_core.dic
dictionary named 'cif_core.dic' version 2.4.2 from 2011-04-26.

Automatic conversion script
Id: cif_fix_values 3271 2015-04-21 07:52:19Z andrius 
;
_cod_original_sg_symbol_H-M 'P2(1)2(1)2(1) '
_cod_database_code 7221707

loop_
_symmetry_equiv_pos_as_xyz
'x, y, z'
'-x+1/2, -y, z+1/2'
'-x, y+1/2, -z+1/2'
'x+1/2, -y+1/2, -z'

loop_
_atom_site_label
_atom_site_type_symbol
_atom_site_fract_x
_atom_site_fract_y
_atom_site_fract_z
_atom_site_U_iso_or_equiv
_atom_site_adp_type
_atom_site_occupancy
_atom_site_symmetry_multiplicity
_atom_site_calc_flag
_atom_site_refinement_flags
C1A C 0.7740(4) 0.4024(3) 0.9711(2) 0.0403(14) Uani 1 1 d .
C2A C 0.7810(4) 0.3771(3) 0.9191(2) 0.0416(14) Uani 1 1 d .
C3A C 0.7565(4) 0.4203(3) 0.8769(2) 0.0539(17) Uani 1 1 d .
H3AA H 0.7626 0.4038 0.8414 0.065 Uiso 1 1 calc R
C4A C 0.7230(4) 0.4883(3) 0.8869(3) 0.0579(18) Uani 1 1 d .
H4AA H 0.7061 0.5180 0.8581 0.069 Uiso 1 1 calc R
C5A C 0.7145(4) 0.5118(3) 0.9381(3) 0.0544(17) Uani 1 1 d .
H5AA H 0.6904 0.5575 0.9448 0.065 Uiso 1 1 calc R
C6A C 0.7409(4) 0.4695(3) 0.9805(3) 0.0509(16) Uani 1 1 d .
H6AA H 0.7361 0.4868 1.0159 0.061 Uiso 1 1 calc R
C7A C 0.7532(4) 0.0477(3) 1.0813(2) 0.0420(14) Uani 1 1 d .
C8A C 0.7422(4) 0.0183(3) 1.0301(2) 0.0437(15) Uani 1 1 d .
C9A C 0.7013(4) -0.0474(3) 1.0244(3) 0.0503(15) Uani 1 1 d .
H9AA H 0.6933 -0.0674 0.9900 0.060 Uiso 1 1 calc R
C10A C 0.6721(4) -0.0835(4) 1.0696(3) 0.0592(18) Uani 1 1 d .
H10A H 0.6453 -0.1288 1.0657 0.071 Uiso 1 1 calc R
C11A C 0.6815(4) -0.0544(3) 1.1195(3) 0.0534(16) Uani 1 1 d .
H11A H 0.6602 -0.0790 1.1498 0.064 Uiso 1 1 calc R
C12A C 0.7222(4) 0.0107(3) 1.1253(2) 0.0497(16) Uani 1 1 d .
H12A H 0.7291 0.0304 1.1598 0.060 Uiso 1 1 calc R
C13A C 0.8035(4) 0.3817(3) 1.0639(2) 0.0484(15) Uani 1 1 d .
H13A H 0.7438 0.3858 1.0774 0.058 Uiso 1 1 calc R
H13B H 0.8310 0.4294 1.0656 0.058 Uiso 1 1 calc R
C14A C 0.8529(4) 0.3300(3) 1.0965(3) 0.0548(17) Uani 1 1 d .
H14A H 0.9107 0.3226 1.0806 0.066 Uiso 1 1 calc R
H14B H 0.8609 0.3494 1.1328 0.066 Uiso 1 1 calc R
C15A C 0.8586(4) 0.2112(3) 1.1266(3) 0.0554(17) Uani 1 1 d .
H15A H 0.8766 0.2297 1.1618 0.067 Uiso 1 1 calc R
H15B H 0.9111 0.2000 1.1058 0.067 Uiso 1 1 calc R
C16A C 0.8050(5) 0.1448(3) 1.1337(2) 0.0561(17) Uani 1 1 d .
H16A H 0.8337 0.1118 1.1588 0.067 Uiso 1 1 calc R
H16B H 0.7476 0.1574 1.1483 0.067 Uiso 1 1 calc R
C17A C 0.7621(4) 0.0333(3) 0.9366(2) 0.0470(15) Uani 1 1 d .
H17A H 0.6999 0.0337 0.9278 0.056 Uiso 1 1 calc R
H17B H 0.7839 -0.0161 0.9330 0.056 Uiso 1 1 calc R
C18A C 0.8106(4) 0.0825(3) 0.9003(2) 0.0438(14) Uani 1 1 d .
H18A H 0.8096 0.0621 0.8640 0.053 Uiso 1 1 calc R
H18B H 0.8716 0.0840 0.9120 0.053 Uiso 1 1 calc R
C19A C 0.8400(4) 0.2015(3) 0.8672(2) 0.0442(14) Uani 1 1 d .
H19A H 0.8469 0.1804 0.8314 0.053 Uiso 1 1 calc R
H19B H 0.8967 0.1990 0.8853 0.053 Uiso 1 1 calc R
C20A C 0.8149(4) 0.2787(3) 0.8613(2) 0.0451(15) Uani 1 1 d .
H20A H 0.8578 0.3042 0.8391 0.054 Uiso 1 1 calc R
H20B H 0.7578 0.2825 0.8439 0.054 Uiso 1 1 calc R
C21A C 0.6860(4) 0.1615(3) 0.8750(2) 0.0456(14) Uani 1 1 d .
H21A H 0.6890 0.1749 0.8369 0.055 Uiso 1 1 calc R
H21B H 0.6587 0.1138 0.8774 0.055 Uiso 1 1 calc R
C22A C 0.6310(4) 0.2153(3) 0.9046(2) 0.0467(15) Uani 1 1 d .
H22A H 0.6577 0.2632 0.9026 0.056 Uiso 1 1 calc R
H22B H 0.5727 0.2179 0.8885 0.056 Uiso 1 1 calc R
C23A C 0.5911(5) 0.2466(4) 0.9918(3) 0.0625(19) Uani 1 1 d .
H23A H 0.5311 0.2580 0.9813 0.075 Uiso 1 1 calc R
H23B H 0.6261 0.2905 0.9890 0.075 Uiso 1 1 calc R
C24A C 0.5931(5) 0.2180(4) 1.0501(3) 0.071(2) Uani 1 1 d .
H24A H 0.6532 0.2047 1.0590 0.086 Uiso 1 1 calc R
H24B H 0.5757 0.2570 1.0743 0.086 Uiso 1 1 calc R
C25A C 0.5385(6) 0.1575(4) 1.0598(3) 0.080(2) Uani 1 1 d .
H25A H 0.5609 0.1164 1.0393 0.096 Uiso 1 1 calc R
H25B H 0.4800 0.1684 1.0462 0.096 Uiso 1 1 calc R
C26A C 0.5317(5) 0.1363(5) 1.1177(3) 0.083(2) Uani 1 1 d .
H26A H 0.4942 0.0944 1.1209 0.125 Uiso 1 1 calc R
H26B H 0.5071 0.1759 1.1382 0.125 Uiso 1 1 calc R
H26C H 0.5892 0.1248 1.1314 0.125 Uiso 1 1 calc R
C27A C 0.9493(4) 0.4700(3) 0.2491(2) 0.0380(13) Uani 1 1 d .
C28A C 0.8706(4) 0.5016(3) 0.2465(3) 0.0483(16) Uani 1 1 d .
H28B H 0.8214 0.4729 0.2395 0.058 Uiso 1 1 calc R
C29A C 0.8598(4) 0.5744(3) 0.2537(2) 0.0460(15) Uani 1 1 d .
H29B H 0.8040 0.5953 0.2523 0.055 Uiso 1 1 calc R
C30A C 0.9320(4) 0.6160(3) 0.2631(2) 0.0355(12) Uani 1 1 d .
C31A C 1.0132(4) 0.5847(3) 0.2643(2) 0.0424(14) Uani 1 1 d .
H31B H 1.0629 0.6136 0.2697 0.051 Uiso 1 1 calc R
C32A C 1.0221(4) 0.5116(3) 0.2578(2) 0.0426(14) Uani 1 1 d .
H32B H 1.0776 0.4901 0.2593 0.051 Uiso 1 1 calc R
C33A C 0.9543(4) 0.3902(3) 0.2398(2) 0.0384(13) Uani 1 1 d .
C34A C 0.9201(4) 0.6955(3) 0.2694(2) 0.0374(13) Uani 1 1 d .
C1B C 0.4542(3) 0.9182(3) 0.9762(2) 0.0380(13) Uani 1 1 d .
C2B C 0.4520(4) 0.8948(3) 0.9233(2) 0.0372(13) Uani 1 1 d .
C3B C 0.4770(4) 0.9410(3) 0.8833(2) 0.0443(14) Uani 1 1 d .
H3BA H 0.4750 0.9257 0.8473 0.053 Uiso 1 1 calc R
C4B C 0.5047(4) 1.0092(3) 0.8951(2) 0.0471(15) Uani 1 1 d .
H4BA H 0.5208 1.0409 0.8673 0.057 Uiso 1 1 calc R
C5B C 0.5091(4) 1.0309(3) 0.9476(2) 0.0492(15) Uani 1 1 d .
H5BA H 0.5301 1.0771 0.9560 0.059 Uiso 1 1 calc R
C6B C 0.4829(4) 0.9856(3) 0.9879(2) 0.0424(14) Uani 1 1 d .
H6BA H 0.4848 1.0012 1.0238 0.051 Uiso 1 1 calc R
C7B C 0.4616(3) 0.5580(3) 1.0725(2) 0.0390(13) Uani 1 1 d .
C8B C 0.4731(3) 0.5289(3) 1.0209(2) 0.0387(13) Uani 1 1 d .
C9B C 0.5163(4) 0.4654(3) 1.0148(2) 0.0481(15) Uani 1 1 d .
H9BA H 0.5245 0.4458 0.9803 0.058 Uiso 1 1 calc R
C10B C 0.5478(4) 0.4300(3) 1.0593(3) 0.0552(17) Uani 1 1 d .
H10B H 0.5771 0.3859 1.0551 0.066 Uiso 1 1 calc R
C11B C 0.5369(4) 0.4585(3) 1.1100(3) 0.0514(16) Uani 1 1 d .
H11B H 0.5593 0.4344 1.1402 0.062 Uiso 1 1 calc R
C12B C 0.4933(4) 0.5222(3) 1.1158(2) 0.0484(15) Uani 1 1 d .
H12B H 0.4851 0.5415 1.1504 0.058 Uiso 1 1 calc R
C13B C 0.4173(4) 0.8920(3) 1.0673(2) 0.0426(14) Uani 1 1 d .
H13C H 0.3900 0.9397 1.0689 0.051 Uiso 1 1 calc R
H13D H 0.4749 0.8950 1.0842 0.051 Uiso 1 1 calc R
C14B C 0.3622(4) 0.8381(3) 1.0957(2) 0.0498(15) Uani 1 1 d .
H14C H 0.3492 0.8553 1.1321 0.060 Uiso 1 1 calc R
H14D H 0.3070 0.8322 1.0765 0.060 Uiso 1 1 calc R
C15B C 0.3507(4) 0.7183(3) 1.1199(3) 0.0518(16) Uani 1 1 d .
H15C H 0.3013 0.7100 1.0958 0.062 Uiso 1 1 calc R
H15D H 0.3280 0.7337 1.1549 0.062 Uiso 1 1 calc R
C16B C 0.4013(4) 0.6511(3) 1.1262(2) 0.0502(16) Uani 1 1 d .
H16C H 0.4568 0.6614 1.1441 0.060 Uiso 1 1 calc R
H16D H 0.3687 0.6168 1.1485 0.060 Uiso 1 1 calc R
C17B C 0.4550(4) 0.5468(3) 0.9271(2) 0.0425(14) Uani 1 1 d .
H17C H 0.4302 0.4988 0.9210 0.051 Uiso 1 1 calc R
H17D H 0.5179 0.5444 0.9205 0.051 Uiso 1 1 calc R
C18B C 0.4141(4) 0.5998(3) 0.8904(2) 0.0406(14) Uani 1 1 d .
H18C H 0.3517 0.6026 0.8985 0.049 Uiso 1 1 calc R
H18D H 0.4201 0.5825 0.8534 0.049 Uiso 1 1 calc R
C19B C 0.3935(4) 0.7242(3) 0.8633(2) 0.0408(14) Uani 1 1 d .
H19C H 0.3888 0.7072 0.8261 0.049 Uiso 1 1 calc R
H19D H 0.3351 0.7226 0.8792 0.049 Uiso 1 1 calc R
C20B C 0.4240(4) 0.8001(3) 0.8628(2) 0.0403(13) Uani 1 1 d .
H20C H 0.4828 0.8027 0.8475 0.048 Uiso 1 1 calc R
H20D H 0.3850 0.8294 0.8406 0.048 Uiso 1 1 calc R
C21B C 0.5442(3) 0.6770(3) 0.8755(2) 0.0433(14) Uani 1 1 d .
H21C H 0.5682 0.6281 0.8738 0.052 Uiso 1 1 calc R
H21D H 0.5461 0.6975 0.8392 0.052 Uiso 1 1 calc R
C22B C 0.5985(4) 0.7211(3) 0.9115(2) 0.0478(15) Uani 1 1 d .
H22C H 0.6574 0.7260 0.8966 0.057 Uiso 1 1 calc R
H22D H 0.5733 0.7694 0.9153 0.057 Uiso 1 1 calc R
C23B C 0.6303(5) 0.7354(4) 1.0037(3) 0.069(2) Uani 1 1 d .
H23C H 0.5901 0.7764 1.0055 0.083 Uiso 1 1 calc R
H23D H 0.6883 0.7540 0.9948 0.083 Uiso 1 1 calc R
C24B C 0.6335(5) 0.6992(4) 1.0567(3) 0.068(2) Uani 1 1 d .
H24C H 0.6471 0.7351 1.0843 0.082 Uiso 1 1 calc R
H24D H 0.5758 0.6793 1.0648 0.082 Uiso 1 1 calc R
C25B C 0.6971(6) 0.6421(4) 1.0590(3) 0.079(2) Uani 1 1 d .
H25C H 0.7532 0.6606 1.0461 0.095 Uiso 1 1 calc R
H25D H 0.6790 0.6032 1.0349 0.095 Uiso 1 1 calc R
C26B C 0.7096(5) 0.6112(5) 1.1160(3) 0.086(3) Uani 1 1 d .
H26D H 0.7519 0.5724 1.1149 0.129 Uiso 1 1 calc R
H26E H 0.6543 0.5928 1.1292 0.129 Uiso 1 1 calc R
H26F H 0.7303 0.6489 1.1398 0.129 Uiso 1 1 calc R
C27B C 0.5605(4) 0.3709(3) 0.2542(2) 0.0471(15) Uani 1 1 d .
C28B C 0.6368(5) 0.4054(3) 0.2485(4) 0.077(2) Uani 1 1 d .
H28A H 0.6885 0.3788 0.2444 0.093 Uiso 1 1 calc R
C29B C 0.6399(4) 0.4795(3) 0.2486(4) 0.074(3) Uani 1 1 d .
H29A H 0.6937 0.5029 0.2439 0.089 Uiso 1 1 calc R
C30B C 0.5670(4) 0.5189(3) 0.2553(2) 0.0440(14) Uani 1 1 d .
C31B C 0.4887(5) 0.4837(3) 0.2606(3) 0.0602(18) Uani 1 1 d .
H31A H 0.4370 0.5105 0.2647 0.072 Uiso 1 1 calc R
C32B C 0.4853(5) 0.4108(3) 0.2600(3) 0.0612(19) Uani 1 1 d .
H32A H 0.4313 0.3872 0.2636 0.073 Uiso 1 1 calc R
C33B C 0.5575(5) 0.2902(3) 0.2518(3) 0.0534(16) Uani 1 1 d .
C34B C 0.5736(4) 0.5984(3) 0.2531(2) 0.0425(14) Uani 1 1 d .
N1A N 0.7769(3) 0.1578(2) 0.89779(18) 0.0385(11) Uani 1 1 d D
H1A H 0.776(4) 0.177(3) 0.9299(12) 0.046 Uiso 1 1 d D
N1B N 0.4519(3) 0.6735(2) 0.89391(17) 0.0352(11) Uani 1 1 d D
H1B H 0.451(3) 0.691(3) 0.9265(11) 0.042 Uiso 1 1 d D
O12 O 0.2011(3) 0.3956(2) 0.2605(2) 0.0691(13) Uani 1 1 d D
H12E H 0.234(3) 0.362(2) 0.265(3) 0.083 Uiso 1 1 d D
H12F H 0.152(2) 0.381(3) 0.252(3) 0.083 Uiso 1 1 d D
O13 O 0.7979(3) 0.2354(3) 0.2637(3) 0.0863(17) Uani 1 1 d D
H13E H 0.833(3) 0.270(2) 0.258(4) 0.104 Uiso 1 1 d D
H13F H 0.7489(15) 0.253(2) 0.266(3) 0.104 Uiso 1 1 d D
O14 O 0.6822(4) 0.1096(3) 0.2415(2) 0.0747(15) Uani 1 1 d D
H14E H 0.711(4) 0.147(2) 0.244(3) 0.090 Uiso 1 1 d D
H14F H 0.6307(17) 0.118(4) 0.249(3) 0.090 Uiso 1 1 d D
O15 O 0.6929(4) 0.7807(3) 0.2200(3) 0.0852(17) Uani 1 1 d D
H15E H 0.722(4) 0.746(3) 0.231(3) 0.102 Uiso 1 1 d D
H15F H 0.6415(19) 0.772(4) 0.229(3) 0.102 Uiso 1 1 d D
O16 O 0.7622(4) 0.0125(3) 0.3042(2) 0.0810(16) Uani 1 1 d D
H16E H 0.727(4) 0.034(3) 0.284(3) 0.097 Uiso 1 1 d D
H16F H 0.766(5) -0.0299(17) 0.294(3) 0.097 Uiso 1 1 d D
O17 O 0.8462(5) 0.1416(4) 0.3451(3) 0.114(2) Uani 1 1 d D
H17E H 0.818(6) 0.103(3) 0.346(4) 0.136 Uiso 1 1 d D
H17F H 0.830(6) 0.165(4) 0.319(3) 0.136 Uiso 1 1 d D
O1A O 0.8029(3) 0.3564(2) 1.01000(14) 0.0467(10) Uani 1 1 d .
O2A O 0.8084(3) 0.2638(2) 1.09928(15) 0.0510(11) Uani 1 1 d .
O3A O 0.7956(3) 0.1114(2) 1.08253(15) 0.0500(10) Uani 1 1 d .
O4A O 0.7757(3) 0.0588(2) 0.98984(15) 0.0487(10) Uani 1 1 d .
O5A O 0.8118(3) 0.3092(2) 0.91388(14) 0.0460(10) Uani 1 1 d .
O6A O 0.6251(3) 0.1928(2) 0.95796(16) 0.0522(11) Uani 1 1 d .
O7A O 0.8427(3) 0.2008(2) -0.00810(17) 0.0569(12) Uani 1 1 d D
H7AA H 0.831(4) 0.2429(13) -0.001(3) 0.068 Uiso 1 1 d D
H7AB H 0.821(4) 0.174(2) 0.013(2) 0.068 Uiso 1 1 d D
O8A O 1.0289(3) 0.36212(19) 0.23664(19) 0.0565(12) Uani 1 1 d .
O9A O 0.8874(3) 0.3570(2) 0.2369(2) 0.0620(12) Uani 1 1 d .
O10A O 0.8495(3) 0.72332(19) 0.26840(17) 0.0523(11) Uani 1 1 d .
O11A O 0.9922(3) 0.7299(2) 0.27216(19) 0.0566(12) Uani 1 1 d D
H11C H 0.978(4) 0.7725(15) 0.272(3) 0.068 Uiso 1 1 d D
O1B O 0.4253(3) 0.86893(19) 1.01322(14) 0.0436(9) Uani 1 1 d .
O2B O 0.4051(2) 0.7722(2) 1.09856(15) 0.0456(10) Uani 1 1 d .
O3B O 0.4171(3) 0.6207(2) 1.07452(14) 0.0435(9) Uani 1 1 d .
O4B O 0.4387(2) 0.5694(2) 0.98066(14) 0.0434(9) Uani 1 1 d .
O5B O 0.4247(3) 0.82642(19) 0.91565(13) 0.0425(9) Uani 1 1 d .
O6B O 0.6019(3) 0.6867(2) 0.96178(16) 0.0520(11) Uani 1 1 d .
O7B O 0.3852(3) 0.7157(2) 0.98686(16) 0.0495(11) Uani 1 1 d D
H7BA H 0.400(4) 0.688(2) 1.0099(18) 0.059 Uiso 1 1 d D
H7BB H 0.403(4) 0.7554(15) 0.991(2) 0.059 Uiso 1 1 d D
O8B O 0.4838(3) 0.2610(2) 0.2528(2) 0.0622(12) Uani 1 1 d .
O9B O 0.6263(3) 0.2572(2) 0.2489(2) 0.0677(13) Uani 1 1 d .
O10B O 0.6440(3) 0.62825(19) 0.25454(18) 0.0550(11) Uani 1 1 d .
O11B O 0.5010(3) 0.6309(2) 0.24844(19) 0.0585(11) Uani 1 1 d .
H11D H 0.5015 0.6762 0.2477 0.070 Uiso 1 1 d R

loop_
_atom_site_aniso_label
_atom_site_aniso_U_11
_atom_site_aniso_U_22
_atom_site_aniso_U_33
_atom_site_aniso_U_23
_atom_site_aniso_U_13
_atom_site_aniso_U_12
C1A 0.036(3) 0.044(3) 0.041(3) 0.005(3) -0.005(3) -0.006(3)
C2A 0.037(3) 0.042(4) 0.046(3) 0.000(3) 0.001(3) -0.006(3)
C3A 0.057(4) 0.062(4) 0.043(4) 0.004(3) 0.000(3) -0.001(3)
C4A 0.074(5) 0.047(4) 0.053(4) 0.005(3) 0.000(3) 0.008(4)
C5A 0.056(4) 0.045(4) 0.062(4) 0.005(3) 0.002(3) 0.013(3)
C6A 0.056(4) 0.046(4) 0.051(4) -0.001(3) -0.002(3) -0.005(3)
C7A 0.038(3) 0.045(4) 0.043(3) 0.007(3) -0.004(3) 0.002(3)
C8A 0.035(3) 0.053(4) 0.044(4) 0.005(3) -0.001(3) 0.009(3)
C9A 0.042(4) 0.049(4) 0.059(4) 0.001(3) -0.001(3) 0.002(3)
C10A 0.055(4) 0.052(4) 0.070(5) 0.003(4) -0.001(3) -0.002(3)
C11A 0.049(4) 0.052(4) 0.059(4) 0.010(3) 0.005(3) 0.007(3)
C12A 0.048(4) 0.054(4) 0.047(4) 0.005(3) -0.002(3) 0.006(3)
C13A 0.044(4) 0.061(4) 0.040(3) 0.000(3) -0.002(3) -0.007(3)
C14A 0.053(4) 0.062(4) 0.050(4) -0.005(3) -0.012(3) -0.001(4)
C15A 0.054(4) 0.064(4) 0.048(4) 0.005(3) -0.020(3) -0.003(4)
C16A 0.067(4) 0.060(4) 0.041(4) 0.001(3) -0.013(3) -0.010(4)
C17A 0.048(4) 0.048(4) 0.046(4) -0.006(3) -0.002(3) 0.004(3)
C18A 0.046(4) 0.042(3) 0.044(3) -0.006(3) 0.007(3) 0.012(3)
C19A 0.041(3) 0.051(4) 0.041(3) -0.003(3) 0.009(3) -0.002(3)
C20A 0.050(4) 0.053(4) 0.032(3) -0.002(3) 0.007(3) -0.001(3)
C21A 0.039(3) 0.052(4) 0.046(3) -0.001(3) -0.004(3) -0.004(3)
C22A 0.036(3) 0.054(4) 0.050(4) 0.008(3) -0.001(3) 0.002(3)
C23A 0.072(5) 0.045(4) 0.070(5) -0.008(3) 0.019(4) -0.004(4)
C24A 0.077(5) 0.071(5) 0.067(5) -0.014(4) 0.013(4) -0.004(4)
C25A 0.103(6) 0.080(6) 0.057(5) 0.008(4) 0.005(4) -0.005(5)
C26A 0.085(6) 0.109(7) 0.057(5) 0.017(4) 0.016(4) 0.019(5)
C27A 0.048(4) 0.024(3) 0.042(3) 0.002(2) 0.002(3) -0.003(3)
C28A 0.042(4) 0.025(3) 0.078(5) -0.006(3) 0.011(3) -0.008(3)
C29A 0.035(3) 0.033(3) 0.070(4) -0.006(3) 0.013(3) -0.002(3)
C30A 0.046(3) 0.027(3) 0.034(3) -0.002(2) 0.001(2) 0.003(3)
C31A 0.045(3) 0.030(3) 0.053(4) 0.004(3) -0.011(3) -0.005(3)
C32A 0.049(4) 0.029(3) 0.049(3) 0.004(3) -0.005(3) 0.010(3)
C33A 0.039(3) 0.027(3) 0.049(3) 0.002(2) -0.007(3) 0.002(3)
C34A 0.045(4) 0.031(3) 0.036(3) 0.000(2) -0.002(3) 0.004(3)
C1B 0.036(3) 0.037(3) 0.042(3) 0.004(3) 0.003(3) 0.000(3)
C2B 0.039(3) 0.034(3) 0.039(3) 0.000(2) 0.000(2) -0.002(3)
C3B 0.049(4) 0.050(4) 0.034(3) 0.004(3) 0.005(3) -0.005(3)
C4B 0.046(4) 0.043(4) 0.052(4) 0.012(3) 0.003(3) -0.003(3)
C5B 0.052(4) 0.034(3) 0.062(4) 0.000(3) -0.001(3) -0.005(3)
C6B 0.040(3) 0.041(3) 0.046(3) -0.001(3) -0.002(3) -0.003(3)
C7B 0.037(3) 0.038(3) 0.042(3) 0.007(3) 0.000(2) -0.006(3)
C8B 0.035(3) 0.040(3) 0.041(3) 0.010(3) -0.004(3) -0.007(3)
C9B 0.046(4) 0.047(4) 0.052(4) 0.006(3) 0.001(3) 0.002(3)
C10B 0.049(4) 0.038(3) 0.079(5) 0.014(3) -0.001(3) 0.003(3)
C11B 0.046(4) 0.052(4) 0.056(4) 0.015(3) -0.011(3) -0.006(3)
C12B 0.049(4) 0.045(4) 0.052(4) 0.008(3) -0.008(3) -0.008(3)
C13B 0.052(4) 0.043(3) 0.033(3) -0.010(3) 0.003(3) -0.002(3)
C14B 0.052(4) 0.056(4) 0.041(3) 0.001(3) 0.010(3) 0.003(3)
C15B 0.053(4) 0.052(4) 0.050(4) 0.003(3) 0.014(3) -0.005(3)
C16B 0.065(4) 0.054(4) 0.032(3) 0.007(3) 0.006(3) -0.007(3)
C17B 0.049(4) 0.040(3) 0.038(3) -0.002(3) 0.001(3) -0.007(3)
C18B 0.045(3) 0.039(3) 0.038(3) -0.003(2) -0.003(3) -0.005(3)
C19B 0.039(3) 0.047(3) 0.036(3) -0.003(3) -0.001(2) 0.004(3)
C20B 0.047(3) 0.043(3) 0.031(3) 0.001(2) 0.000(3) 0.004(3)
C21B 0.038(3) 0.049(4) 0.043(3) 0.002(3) 0.005(3) -0.002(3)
C22B 0.038(3) 0.051(4) 0.055(4) 0.009(3) -0.004(3) -0.008(3)
C23B 0.060(5) 0.075(5) 0.072(5) -0.009(4) -0.024(4) -0.012(4)
C24B 0.060(5) 0.081(5) 0.064(5) -0.002(4) -0.002(4) -0.020(4)
C25B 0.083(6) 0.067(5) 0.086(6) 0.007(4) -0.001(5) 0.014(5)
C26B 0.072(5) 0.102(6) 0.085(6) 0.021(5) -0.009(4) -0.019(5)
C27B 0.050(4) 0.031(3) 0.060(4) 0.007(3) -0.013(3) -0.007(3)
C28B 0.056(4) 0.029(3) 0.147(8) 0.008(4) -0.032(5) 0.009(3)
C29B 0.043(4) 0.024(3) 0.157(8) 0.008(4) -0.034(5) -0.006(3)
C30B 0.058(4) 0.030(3) 0.045(3) 0.001(3) -0.013(3) 0.001(3)
C31B 0.062(4) 0.031(3) 0.087(5) -0.006(3) 0.022(4) 0.002(3)
C32B 0.063(4) 0.027(3) 0.094(5) 0.001(3) 0.023(4) -0.003(3)
C33B 0.059(4) 0.036(3) 0.065(4) 0.003(3) -0.004(3) 0.006(4)
C34B 0.061(4) 0.025(3) 0.041(3) -0.003(2) -0.011(3) -0.005(3)
N1A 0.039(3) 0.043(3) 0.034(3) -0.001(2) 0.001(2) 0.009(2)
N1B 0.039(3) 0.034(2) 0.032(2) 0.000(2) -0.004(2) -0.001(2)
O12 0.066(3) 0.050(3) 0.091(4) 0.000(3) -0.018(3) -0.003(2)
O13 0.065(4) 0.056(3) 0.138(5) 0.024(3) 0.018(4) -0.006(3)
O14 0.094(4) 0.051(3) 0.078(3) -0.005(3) 0.011(3) 0.015(3)
O15 0.069(3) 0.051(3) 0.136(5) 0.018(3) -0.012(4) -0.003(3)
O16 0.092(4) 0.076(4) 0.075(4) 0.014(3) 0.008(3) 0.014(3)
O17 0.125(6) 0.109(5) 0.107(5) -0.037(4) -0.046(4) 0.045(5)
O1A 0.057(3) 0.048(2) 0.035(2) -0.0012(18) -0.0056(19) -0.003(2)
O2A 0.049(3) 0.058(3) 0.046(2) 0.001(2) -0.011(2) -0.013(2)
O3A 0.062(3) 0.051(2) 0.037(2) 0.0028(19) -0.007(2) -0.008(2)
O4A 0.058(3) 0.050(2) 0.038(2) 0.001(2) -0.0004(19) 0.000(2)
O5A 0.054(2) 0.047(2) 0.037(2) -0.0008(18) -0.0040(18) 0.001(2)
O6A 0.059(3) 0.046(2) 0.053(3) 0.004(2) 0.011(2) 0.003(2)
O7A 0.072(3) 0.053(3) 0.046(3) 0.006(2) -0.004(2) -0.011(3)
O8A 0.053(3) 0.024(2) 0.092(3) 0.001(2) -0.009(2) 0.0019(19)
O9A 0.053(3) 0.033(2) 0.100(4) -0.004(2) -0.003(3) -0.006(2)
O10A 0.047(3) 0.031(2) 0.079(3) -0.007(2) 0.012(2) 0.006(2)
O11A 0.051(3) 0.026(2) 0.092(3) 0.002(2) -0.018(2) -0.001(2)
O1B 0.058(3) 0.041(2) 0.032(2) 0.0002(17) 0.0074(18) -0.006(2)
O2B 0.046(2) 0.047(2) 0.044(2) 0.0042(19) 0.0104(18) 0.002(2)
O3B 0.051(2) 0.046(2) 0.034(2) 0.0025(18) 0.0026(18) -0.003(2)
O4B 0.049(2) 0.043(2) 0.038(2) 0.0014(18) 0.0001(18) 0.0000(19)
O5B 0.059(2) 0.039(2) 0.030(2) -0.0024(16) 0.0037(18) -0.009(2)
O6B 0.051(3) 0.052(3) 0.053(3) 0.006(2) -0.012(2) -0.010(2)
O7B 0.068(3) 0.042(2) 0.038(2) 0.0014(19) 0.006(2) 0.004(2)
O8B 0.059(3) 0.030(2) 0.098(4) 0.002(2) 0.004(3) -0.008(2)
O9B 0.061(3) 0.029(2) 0.113(4) 0.003(2) -0.008(3) 0.000(2)
O10B 0.065(3) 0.028(2) 0.073(3) -0.005(2) -0.018(2) -0.007(2)
O11B 0.068(3) 0.026(2) 0.081(3) -0.002(2) -0.005(2) 0.005(2)

loop_
_atom_type_symbol
_atom_type_description
_atom_type_scat_dispersion_real
_atom_type_scat_dispersion_imag
_atom_type_scat_source
C C 0.0033 0.0016 'International Tables Vol C Tables 4.2.6.8 and 6.1.1.4'
H H 0.0000 0.0000 'International Tables Vol C Tables 4.2.6.8 and 6.1.1.4'
N N 0.0061 0.0033 'International Tables Vol C Tables 4.2.6.8 and 6.1.1.4'
O O 0.0106 0.0060 'International Tables Vol C Tables 4.2.6.8 and 6.1.1.4'

loop_
_geom_angle_atom_site_label_1
_geom_angle_atom_site_label_2
_geom_angle_atom_site_label_3
_geom_angle
O1A C1A C6A 124.9(5)
O1A C1A C2A 115.2(5)
C6A C1A C2A 119.9(5)
O5A C2A C3A 124.5(5)
O5A C2A C1A 115.7(5)
C3A C2A C1A 119.8(5)
C2A C3A C4A 119.8(6)
C2A C3A H3AA 120.1
C4A C3A H3AA 120.1
C5A C4A C3A 119.9(6)
C5A C4A H4AA 120.0
C3A C4A H4AA 120.0
C4A C5A C6A 120.6(6)
C4A C5A H5AA 119.7
C6A C5A H5AA 119.7
C1A C6A C5A 120.0(6)
C1A C6A H6AA 120.0
C5A C6A H6AA 120.0
O3A C7A C12A 125.8(5)
O3A C7A C8A 115.0(5)
C12A C7A C8A 119.2(6)
O4A C8A C9A 125.9(5)
O4A C8A C7A 114.3(5)
C9A C8A C7A 119.7(5)
C8A C9A C10A 119.5(6)
C8A C9A H9AA 120.3
C10A C9A H9AA 120.3
C11A C10A C9A 121.0(6)
C11A C10A H10A 119.5
C9A C10A H10A 119.5
C10A C11A C12A 119.7(6)
C10A C11A H11A 120.2
C12A C11A H11A 120.2
C11A C12A C7A 121.0(6)
C11A C12A H12A 119.5
C7A C12A H12A 119.5
O1A C13A C14A 108.0(5)
O1A C13A H13A 110.1
C14A C13A H13A 110.1
O1A C13A H13B 110.1
C14A C13A H13B 110.1
H13A C13A H13B 108.4
O2A C14A C13A 110.3(5)
O2A C14A H14A 109.6
C13A C14A H14A 109.6
O2A C14A H14B 109.6
C13A C14A H14B 109.6
H14A C14A H14B 108.1
O2A C15A C16A 109.0(5)
O2A C15A H15A 109.9
C16A C15A H15A 109.9
O2A C15A H15B 109.9
C16A C15A H15B 109.9
H15A C15A H15B 108.3
O3A C16A C15A 108.1(5)
O3A C16A H16A 110.1
C15A C16A H16A 110.1
O3A C16A H16B 110.1
C15A C16A H16B 110.1
H16A C16A H16B 108.4
O4A C17A C18A 106.8(5)
O4A C17A H17A 110.4
C18A C17A H17A 110.4
O4A C17A H17B 110.4
C18A C17A H17B 110.4
H17A C17A H17B 108.6
C17A C18A N1A 115.4(5)
C17A C18A H18A 108.4
N1A C18A H18A 108.4
C17A C18A H18B 108.4
N1A C18A H18B 108.4
H18A C18A H18B 107.5
N1A C19A C20A 114.2(5)
N1A C19A H19A 108.7
C20A C19A H19A 108.7
N1A C19A H19B 108.7
C20A C19A H19B 108.7
H19A C19A H19B 107.6
O5A C20A C19A 107.4(5)
O5A C20A H20A 110.2
C19A C20A H20A 110.2
O5A C20A H20B 110.2
C19A C20A H20B 110.2
H20A C20A H20B 108.5
C22A C21A N1A 111.4(5)
C22A C21A H21A 109.3
N1A C21A H21A 109.3
C22A C21A H21B 109.3
N1A C21A H21B 109.3
H21A C21A H21B 108.0
O6A C22A C21A 107.7(5)
O6A C22A H22A 110.2
C21A C22A H22A 110.2
O6A C22A H22B 110.2
C21A C22A H22B 110.2
H22A C22A H22B 108.5
O6A C23A C24A 108.1(6)
O6A C23A H23A 110.1
C24A C23A H23A 110.1
O6A C23A H23B 110.1
C24A C23A H23B 110.1
H23A C23A H23B 108.4
C25A C24A C23A 114.8(6)
C25A C24A H24A 108.6
C23A C24A H24A 108.6
C25A C24A H24B 108.6
C23A C24A H24B 108.6
H24A C24A H24B 107.6
C24A C25A C26A 114.4(7)
C24A C25A H25A 108.7
C26A C25A H25A 108.7
C24A C25A H25B 108.7
C26A C25A H25B 108.7
H25A C25A H25B 107.6
C25A C26A H26A 109.5
C25A C26A H26B 109.5
H26A C26A H26B 109.5
C25A C26A H26C 109.5
H26A C26A H26C 109.5
H26B C26A H26C 109.5
C28A C27A C32A 119.5(5)
C28A C27A C33A 118.0(5)
C32A C27A C33A 122.4(5)
C27A C28A C29A 122.1(6)
C27A C28A H28B 118.9
C29A C28A H28B 118.9
C30A C29A C28A 118.6(5)
C30A C29A H29B 120.7
C28A C29A H29B 120.7
C29A C30A C31A 120.0(5)
C29A C30A C34A 118.4(5)
C31A C30A C34A 121.6(5)
C32A C31A C30A 120.3(5)
C32A C31A H31B 119.9
C30A C31A H31B 119.9
C31A C32A C27A 119.5(5)
C31A C32A H32B 120.3
C27A C32A H32B 120.3
O9A C33A O8A 124.1(5)
O9A C33A C27A 118.2(5)
O8A C33A C27A 117.7(5)
O10A C34A O11A 124.6(5)
O10A C34A C30A 122.1(5)
O11A C34A C30A 113.2(5)
C6B C1B O1B 125.1(5)
C6B C1B C2B 120.0(5)
O1B C1B C2B 114.9(5)
O5B C2B C3B 125.0(5)
O5B C2B C1B 115.9(5)
C3B C2B C1B 119.2(5)
C4B C3B C2B 120.8(5)
C4B C3B H3BA 119.6
C2B C3B H3BA 119.6
C3B C4B C5B 119.5(5)
C3B C4B H4BA 120.3
C5B C4B H4BA 120.3
C6B C5B C4B 120.2(6)
C6B C5B H5BA 119.9
C4B C5B H5BA 119.9
C1B C6B C5B 120.3(6)
C1B C6B H6BA 119.9
C5B C6B H6BA 119.9
O3B C7B C12B 125.1(5)
O3B C7B C8B 115.4(5)
C12B C7B C8B 119.5(5)
O4B C8B C9B 125.9(5)
O4B C8B C7B 114.3(5)
C9B C8B C7B 119.8(5)
C8B C9B C10B 119.7(6)
C8B C9B H9BA 120.2
C10B C9B H9BA 120.2
C9B C10B C11B 120.7(6)
C9B C10B H10B 119.6
C11B C10B H10B 119.6
C12B C11B C10B 119.3(6)
C12B C11B H11B 120.4
C10B C11B H11B 120.4
C7B C12B C11B 121.1(6)
C7B C12B H12B 119.5
C11B C12B H12B 119.5
O1B C13B C14B 107.3(4)
O1B C13B H13C 110.3
C14B C13B H13C 110.3
O1B C13B H13D 110.3
C14B C13B H13D 110.3
H13C C13B H13D 108.5
O2B C14B C13B 110.3(5)
O2B C14B H14C 109.6
C13B C14B H14C 109.6
O2B C14B H14D 109.6
C13B C14B H14D 109.6
H14C C14B H14D 108.1
O2B C15B C16B 109.2(5)
O2B C15B H15C 109.8
C16B C15B H15C 109.8
O2B C15B H15D 109.8
C16B C15B H15D 109.8
H15C C15B H15D 108.3
O3B C16B C15B 109.1(5)
O3B C16B H16C 109.9
C15B C16B H16C 109.9
O3B C16B H16D 109.9
C15B C16B H16D 109.9
H16C C16B H16D 108.3
O4B C17B C18B 107.9(4)
O4B C17B H17C 110.1
C18B C17B H17C 110.1
O4B C17B H17D 110.1
C18B C17B H17D 110.1
H17C C17B H17D 108.4
C17B C18B N1B 114.1(4)
C17B C18B H18C 108.7
N1B C18B H18C 108.7
C17B C18B H18D 108.7
N1B C18B H18D 108.7
H18C C18B H18D 107.6
C20B C19B N1B 114.2(4)
C20B C19B H19C 108.7
N1B C19B H19C 108.7
C20B C19B H19D 108.7
N1B C19B H19D 108.7
H19C C19B H19D 107.6
O5B C20B C19B 109.0(4)
O5B C20B H20C 109.9
C19B C20B H20C 109.9
O5B C20B H20D 109.9
C19B C20B H20D 109.9
H20C C20B H20D 108.3
C22B C21B N1B 112.1(5)
C22B C21B H21C 109.2
N1B C21B H21C 109.2
C22B C21B H21D 109.2
N1B C21B H21D 109.2
H21C C21B H21D 107.9
O6B C22B C21B 108.1(5)
O6B C22B H22C 110.1
C21B C22B H22C 110.1
O6B C22B H22D 110.1
C21B C22B H22D 110.1
H22C C22B H22D 108.4
O6B C23B C24B 111.7(6)
O6B C23B H23C 109.3
C24B C23B H23C 109.3
O6B C23B H23D 109.3
C24B C23B H23D 109.3
H23C C23B H23D 107.9
C25B C24B C23B 113.0(7)
C25B C24B H24C 109.0
C23B C24B H24C 109.0
C25B C24B H24D 109.0
C23B C24B H24D 109.0
H24C C24B H24D 107.8
C24B C25B C26B 113.2(7)
C24B C25B H25C 108.9
C26B C25B H25C 108.9
C24B C25B H25D 108.9
C26B C25B H25D 108.9
H25C C25B H25D 107.7
C25B C26B H26D 109.5
C25B C26B H26E 109.5
H26D C26B H26E 109.5
C25B C26B H26F 109.5
H26D C26B H26F 109.5
H26E C26B H26F 109.5
C28B C27B C32B 119.0(6)
C28B C27B C33B 120.0(6)
C32B C27B C33B 121.0(6)
C27B C28B C29B 120.5(7)
C27B C28B H28A 119.8
C29B C28B H28A 119.8
C30B C29B C28B 120.9(6)
C30B C29B H29A 119.5
C28B C29B H29A 119.5
C29B C30B C31B 118.7(5)
C29B C30B C34B 118.7(6)
C31B C30B C34B 122.5(6)
C32B C31B C30B 120.5(6)
C32B C31B H31A 119.8
C30B C31B H31A 119.8
C31B C32B C27B 120.4(6)
C31B C32B H32A 119.8
C27B C32B H32A 119.8
O9B C33B O8B 124.2(6)
O9B C33B C27B 118.4(6)
O8B C33B C27B 117.3(6)
O10B C34B O11B 124.5(5)
O10B C34B C30B 121.0(6)
O11B C34B C30B 114.5(6)
C19A N1A C18A 108.0(4)
C19A N1A C21A 112.9(4)
C18A N1A C21A 112.3(4)
C19A N1A H1A 105(4)
C18A N1A H1A 110(4)
C21A N1A H1A 108(4)
C18B N1B C21B 113.2(4)
C18B N1B C19B 108.2(4)
C21B N1B C19B 112.5(4)
C18B N1B H1B 113(4)
C21B N1B H1B 107(4)
C19B N1B H1B 103(4)
H12E O12 H12F 110(4)
H13E O13 H13F 107(4)
H14E O14 H14F 109(4)
H15E O15 H15F 106(4)
H16E O16 H16F 107(4)
H17E O17 H17F 107(4)
C1A O1A C13A 117.6(4)
C14A O2A C15A 111.2(4)
C7A O3A C16A 116.8(4)
C8A O4A C17A 116.7(4)
C2A O5A C20A 118.0(4)
C22A O6A C23A 112.5(5)
H7AA O7A H7AB 112(4)
C34A O11A H11C 105(5)
C1B O1B C13B 117.7(4)
C14B O2B C15B 111.3(4)
C7B O3B C16B 117.4(4)
C8B O4B C17B 117.4(4)
C2B O5B C20B 117.5(4)
C22B O6B C23B 111.7(5)
H7BA O7B H7BB 114(4)
C34B O11B H11D 117.7

loop_
_geom_bond_atom_site_label_1
_geom_bond_atom_site_label_2
_geom_bond_distance
C1A O1A 1.378(6)
C1A C6A 1.378(8)
C1A C2A 1.396(8)
C2A O5A 1.366(7)
C2A C3A 1.386(8)
C3A C4A 1.399(9)
C3A H3AA 0.9500
C4A C5A 1.366(9)
C4A H4AA 0.9500
C5A C6A 1.390(8)
C5A H5AA 0.9500
C6A H6AA 0.9500
C7A O3A 1.364(7)
C7A C12A 1.391(8)
C7A C8A 1.409(8)
C8A O4A 1.368(7)
C8A C9A 1.391(8)
C9A C10A 1.397(9)
C9A H9AA 0.9500
C10A C11A 1.375(9)
C10A H10A 0.9500
C11A C12A 1.381(9)
C11A H11A 0.9500
C12A H12A 0.9500
C13A O1A 1.435(6)
C13A C14A 1.483(8)
C13A H13A 0.9900
C13A H13B 0.9900
C14A O2A 1.421(7)
C14A H14A 0.9900
C14A H14B 0.9900
C15A O2A 1.432(7)
C15A C16A 1.507(9)
C15A H15A 0.9900
C15A H15B 0.9900
C16A O3A 1.437(7)
C16A H16A 0.9900
C16A H16B 0.9900
C17A O4A 1.436(7)
C17A C18A 1.498(8)
C17A H17A 0.9900
C17A H17B 0.9900
C18A N1A 1.506(7)
C18A H18A 0.9900
C18A H18B 0.9900
C19A N1A 1.490(7)
C19A C20A 1.505(8)
C19A H19A 0.9900
C19A H19B 0.9900
C20A O5A 1.442(6)
C20A H20A 0.9900
C20A H20B 0.9900
C21A C22A 1.517(8)
C21A N1A 1.523(7)
C21A H21A 0.9900
C21A H21B 0.9900
C22A O6A 1.410(7)
C22A H22A 0.9900
C22A H22B 0.9900
C23A O6A 1.420(7)
C23A C24A 1.559(10)
C23A H23A 0.9900
C23A H23B 0.9900
C24A C25A 1.435(10)
C24A H24A 0.9900
C24A H24B 0.9900
C25A C26A 1.513(10)
C25A H25A 0.9900
C25A H25B 0.9900
C26A H26A 0.9800
C26A H26B 0.9800
C26A H26C 0.9800
C27A C28A 1.357(8)
C27A C32A 1.389(8)
C27A C33A 1.517(7)
C28A C29A 1.387(7)
C28A H28B 0.9500
C29A C30A 1.384(7)
C29A H29B 0.9500
C30A C31A 1.389(8)
C30A C34A 1.510(7)
C31A C32A 1.388(7)
C31A H31B 0.9500
C32A H32B 0.9500
C33A O9A 1.211(6)
C33A O8A 1.272(6)
C34A O10A 1.213(6)
C34A O11A 1.291(7)
C1B C6B 1.371(8)
C1B O1B 1.386(6)
C1B C2B 1.399(8)
C2B O5B 1.364(6)
C2B C3B 1.381(7)
C3B C4B 1.380(8)
C3B H3BA 0.9500
C4B C5B 1.383(8)
C4B H4BA 0.9500
C5B C6B 1.382(8)
C5B H5BA 0.9500
C6B H6BA 0.9500
C7B O3B 1.362(6)
C7B C12B 1.369(7)
C7B C8B 1.419(8)
C8B O4B 1.372(6)
C8B C9B 1.374(8)
C9B C10B 1.389(8)
C9B H9BA 0.9500
C10B C11B 1.391(9)
C10B H10B 0.9500
C11B C12B 1.380(8)
C11B H11B 0.9500
C12B H12B 0.9500
C13B O1B 1.433(6)
C13B C14B 1.502(8)
C13B H13C 0.9900
C13B H13D 0.9900
C14B O2B 1.405(7)
C14B H14C 0.9900
C14B H14D 0.9900
C15B O2B 1.421(7)
C15B C16B 1.493(8)
C15B H15C 0.9900
C15B H15D 0.9900
C16B O3B 1.440(7)
C16B H16C 0.9900
C16B H16D 0.9900
C17B O4B 1.434(6)
C17B C18B 1.497(7)
C17B H17C 0.9900
C17B H17D 0.9900
C18B N1B 1.503(7)
C18B H18C 0.9900
C18B H18D 0.9900
C19B C20B 1.499(8)
C19B N1B 1.521(7)
C19B H19C 0.9900
C19B H19D 0.9900
C20B O5B 1.417(6)
C20B H20C 0.9900
C20B H20D 0.9900
C21B C22B 1.485(8)
C21B N1B 1.505(7)
C21B H21C 0.9900
C21B H21D 0.9900
C22B O6B 1.420(7)
C22B H22C 0.9900
C22B H22D 0.9900
C23B O6B 1.460(8)
C23B C24B 1.495(10)
C23B H23C 0.9900
C23B H23D 0.9900
C24B C25B 1.457(10)
C24B H24C 0.9900
C24B H24D 0.9900
C25B C26B 1.558(10)
C25B H25C 0.9900
C25B H25D 0.9900
C26B H26D 0.9800
C26B H26E 0.9800
C26B H26F 0.9800
C27B C28B 1.356(9)
C27B C32B 1.392(9)
C27B C33B 1.514(8)
C28B C29B 1.388(8)
C28B H28A 0.9500
C29B C30B 1.361(9)
C29B H29A 0.9500
C30B C31B 1.388(9)
C30B C34B 1.496(8)
C31B C32B 1.368(8)
C31B H31A 0.9500
C32B H32A 0.9500
C33B O9B 1.236(7)
C33B O8B 1.266(7)
C34B O10B 1.226(7)
C34B O11B 1.285(7)
N1A H1A 0.88(2)
N1B H1B 0.88(2)
O12 H12E 0.82(2)
O12 H12F 0.84(2)
O13 H13E 0.85(2)
O13 H13F 0.83(2)
O14 H14E 0.826(19)
O14 H14F 0.84(2)
O15 H15E 0.84(2)
O15 H15F 0.84(2)
O16 H16E 0.84(2)
O16 H16F 0.84(2)
O17 H17E 0.84(2)
O17 H17F 0.84(2)
O7A H7AA 0.83(2)
O7A H7AB 0.81(2)
O11A H11C 0.83(2)
O7B H7BA 0.817(19)
O7B H7BB 0.80(2)
O11B H11D 0.8499
